data_2103780
loop_
_publ_author_name
'Wolf, W. M.'

_publ_section_title
;
 X-ray investigations of sulfur-containing fungicides. III.
 Intramolecular forces governing the conformation of a novel
 orthorhombic polymorph of benzoylmethyl phenyl sulfone, benzoylmethyl
 4-chlorophenyl sulfone and benzoylphenylmethyl phenyl sulfone
;
_journal_issue 6
_journal_name_full 'Acta Crystallographica Section B'
_journal_page_first 806
_journal_page_last 814
_journal_paper_doi 10.1107/S0108768101016238
_journal_volume 57
_journal_year 2001
_chemical_formula_sum 'C20 H16 O3 S'
_chemical_formula_weight 336.39
_chemical_name_systematic
;
 benzoylphenylmethyl phenyl sulfone
;
_space_group_IT_number 14
_symmetry_cell_setting monoclinic
_symmetry_space_group_name_Hall '-P 2ybc'
_symmetry_space_group_name_H-M 'P 1 21/c 1'
_audit_creation_method 'SHELXL97 Sheldrick(97a)'
_cell_angle_alpha 90.00
_cell_angle_beta 105.794(7)
_cell_angle_gamma 90.00
_cell_formula_units_Z 4
_cell_length_a 9.1282(8)
_cell_length_b 17.2532(19)
_cell_length_c 10.8670(11)
_cell_measurement_reflns_used 48
_cell_measurement_temperature 290(2)
_cell_measurement_theta_max 17.0
_cell_measurement_theta_min 4.1
_cell_volume 1646.8(3)
_computing_cell_refinement 'P3 (Siemens, 1989)'
_computing_data_collection 'P3 (Siemens, 1989)'
_computing_data_reduction 'XDISK (Siemens, 1991)'
_computing_molecular_graphics 'XP (Siemens, 1990)'
_computing_publication_material 'SHELXL97 (Sheldrick, 1997a)'
_computing_structure_refinement 'SHELXL97 (Sheldrick, 1997a)'
_computing_structure_solution 'SHELXS97 (Sheldrick, 1997b)'
_diffrn_ambient_temperature 290(2)
_diffrn_measured_fraction_theta_full .968
_diffrn_measured_fraction_theta_max .968
_diffrn_measurement_device_type 'Siemens P3'
_diffrn_measurement_method \w--2\q
_diffrn_radiation_monochromator graphite
_diffrn_radiation_source 'fine-focus sealed tube'
_diffrn_radiation_type MoK\a
_diffrn_radiation_wavelength .71073
_diffrn_reflns_av_R_equivalents .0165
_diffrn_reflns_av_sigmaI/netI .0219
_diffrn_reflns_limit_h_max 11
_diffrn_reflns_limit_h_min -11
_diffrn_reflns_limit_k_max 1
_diffrn_reflns_limit_k_min -22
_diffrn_reflns_limit_l_max 1
_diffrn_reflns_limit_l_min -14
_diffrn_reflns_number 5033
_diffrn_reflns_theta_full 27.50
_diffrn_reflns_theta_max 27.50
_diffrn_reflns_theta_min 2.28
_diffrn_standards_decay_% 2
_diffrn_standards_interval_count 97
_diffrn_standards_number 3
_exptl_absorpt_coefficient_mu .211
_exptl_absorpt_correction_type none
_exptl_crystal_colour colourless
_exptl_crystal_density_diffrn 1.357
_exptl_crystal_density_method 'not measured'
_exptl_crystal_description prism
_exptl_crystal_F_000 704
_exptl_crystal_size_max .5
_exptl_crystal_size_mid .4
_exptl_crystal_size_min .3
_refine_diff_density_max .224
_refine_diff_density_min -.368
_refine_ls_extinction_method none
_refine_ls_goodness_of_fit_ref .989
_refine_ls_hydrogen_treatment refall
_refine_ls_matrix_type full
_refine_ls_number_parameters 281
_refine_ls_number_reflns 3780
_refine_ls_number_restraints 0
_refine_ls_restrained_S_all .989
_refine_ls_R_factor_all .0466
_refine_ls_R_factor_gt .0363
_refine_ls_shift/su_max .001
_refine_ls_shift/su_mean .000
_refine_ls_structure_factor_coef Fsqd
_refine_ls_weighting_details 'w=1/[\s^2^(Fo^2^)+(0.0577P)^2^+0.3264P] where P=(Fo^2^+2Fc^2^)/3'
_refine_ls_weighting_scheme calc
_refine_ls_wR_factor_ref .1013
_reflns_number_gt 3072
_reflns_number_total 3780
_reflns_threshold_expression >2sigma(I)
_cod_data_source_file os0077.cif
_cod_data_source_block III
_cod_original_sg_symbol_H-M 'P 2~1~/c'
_cod_database_code 2103780

loop_
_symmetry_equiv_pos_as_xyz
'x, y, z'
'-x, y+1/2, -z+1/2'
'-x, -y, -z'
'x, -y-1/2, z-1/2'

loop_
_atom_site_label
_atom_site_fract_x
_atom_site_fract_y
_atom_site_fract_z
_atom_site_U_iso_or_equiv
_atom_site_adp_type
_atom_site_calc_flag
_atom_site_occupancy
_atom_site_type_symbol
S .87350(4) .23768(2) .74558(3) .03462(11) Uani d 1 S
O1 1.02984(12) .23730(7) .82103(12) .0487(3) Uani d 1 O
O2 .83938(14) .23792(6) .60839(11) .0478(3) Uani d 1 O
O3 .93818(14) .39862(7) .70675(11) .0536(3) Uani d 1 O
C1 .78060(15) .31923(8) .79952(13) .0320(3) Uani d 1 C
C2 .85870(16) .39546(8) .77974(13) .0358(3) Uani d 1 C
C3 .82897(15) .46533(8) .84917(14) .0353(3) Uani d 1 C
C4 .8577(2) .53787(9) .80453(19) .0496(4) Uani d 1 C
C5 .8389(2) .60462(10) .8680(2) .0576(5) Uani d 1 C
C6 .7941(2) .60012(10) .9788(2) .0559(5) Uani d 1 C
C7 .7656(2) .52905(10) 1.02495(19) .0576(5) Uani d 1 C
C8 .7814(2) .46181(9) .95982(15) .0456(4) Uani d 1 C
C9 .78308(15) .15557(8) .78915(14) .0344(3) Uani d 1 C
C10 .64040(18) .13351(9) .71388(18) .0484(4) Uani d 1 C
C11 .5735(2) .06792(11) .7466(2) .0624(5) Uani d 1 C
C12 .6481(2) .02416(11) .8496(2) .0630(5) Uani d 1 C
C13 .7893(3) .04586(11) .9233(2) .0613(5) Uani d 1 C
C14 .8577(2) .11261(10) .89460(16) .0476(4) Uani d 1 C
C15 .61130(15) .32069(7) .73352(14) .0337(3) Uani d 1 C
C16 .55831(19) .33573(9) .60337(16) .0433(3) Uani d 1 C
C17 .4032(2) .33113(10) .5431(2) .0571(5) Uani d 1 C
C18 .3020(2) .31293(11) .6127(2) .0639(6) Uani d 1 C
C19 .3533(2) .29999(12) .7413(2) .0606(5) Uani d 1 C
C20 .50769(19) .30348(10) .80254(18) .0458(4) Uani d 1 C
H1 .8004(18) .3096(9) .8889(16) .040(4) Uiso d 1 H
H4 .894(3) .5389(13) .732(2) .078(7) Uiso d 1 H
H5 .853(3) .6543(13) .834(2) .080(7) Uiso d 1 H
H6 .780(3) .6478(13) 1.024(2) .080(7) Uiso d 1 H
H7 .734(3) .5259(13) 1.098(2) .078(7) Uiso d 1 H
H8 .762(2) .4114(12) .9918(18) .062(5) Uiso d 1 H
H10 .593(2) .1622(11) .6410(19) .058(5) Uiso d 1 H
H11 .481(3) .0524(15) .701(2) .093(8) Uiso d 1 H
H12 .601(3) -.0215(13) .872(2) .078(7) Uiso d 1 H
H13 .850(3) .0130(15) .994(2) .089(7) Uiso d 1 H
H14 .951(3) .1290(12) .9409(19) .066(6) Uiso d 1 H
H16 .626(2) .3468(10) .5537(17) .050(5) Uiso d 1 H
H17 .373(2) .3416(12) .455(2) .071(6) Uiso d 1 H
H18 .200(3) .3117(14) .576(2) .082(7) Uiso d 1 H
H19 .288(3) .2894(14) .789(2) .083(7) Uiso d 1 H
H20 .544(2) .2926(12) .890(2) .058(5) Uiso d 1 H

loop_
_atom_site_aniso_label
_atom_site_aniso_U_11
_atom_site_aniso_U_22
_atom_site_aniso_U_33
_atom_site_aniso_U_12
_atom_site_aniso_U_13
_atom_site_aniso_U_23
S .03161(18) .03479(19) .0391(2) -.00018(13) .01246(14) -.00386(14)
O1 .0299(5) .0519(6) .0640(8) -.0016(4) .0121(5) -.0053(5)
O2 .0611(7) .0473(6) .0400(6) .0023(5) .0223(5) -.0038(5)
O3 .0606(7) .0513(7) .0591(7) -.0151(5) .0335(6) -.0061(5)
C1 .0345(7) .0301(6) .0327(7) -.0024(5) .0112(5) -.0029(5)
C2 .0340(7) .0367(7) .0356(7) -.0057(5) .0075(6) -.0002(6)
C3 .0310(6) .0322(7) .0402(8) -.0042(5) .0056(6) .0003(6)
C4 .0502(9) .0381(8) .0661(11) -.0070(7) .0254(8) .0040(8)
C5 .0524(10) .0320(8) .0908(14) -.0070(7) .0238(10) .0002(9)
C6 .0569(10) .0355(8) .0723(12) -.0030(7) .0123(9) -.0135(8)
C7 .0803(13) .0449(9) .0496(10) -.0014(8) .0207(9) -.0086(8)
C8 .0632(10) .0325(7) .0409(8) -.0031(7) .0140(7) .0002(6)
C9 .0343(7) .0297(6) .0397(7) .0011(5) .0112(6) -.0056(6)
C10 .0398(8) .0371(8) .0606(10) -.0010(6) .0004(7) -.0017(7)
C11 .0435(9) .0422(9) .0954(16) -.0084(7) .0088(10) -.0041(10)
C12 .0699(12) .0363(9) .0883(15) -.0075(8) .0308(11) .0002(9)
C13 .0837(14) .0417(9) .0567(11) .0027(9) .0163(10) .0081(8)
C14 .0494(9) .0427(9) .0455(9) .0001(7) .0044(7) .0002(7)
C15 .0327(7) .0256(6) .0432(8) -.0026(5) .0111(6) -.0055(5)
C16 .0440(8) .0366(8) .0472(9) .0035(6) .0087(7) -.0011(7)
C17 .0548(10) .0441(9) .0595(11) .0081(8) -.0066(9) -.0057(8)
C18 .0337(8) .0464(10) .1010(17) .0015(7) .0005(10) -.0139(10)
C19 .0399(9) .0544(11) .0928(16) -.0100(8) .0273(10) -.0145(10)
C20 .0413(8) .0436(8) .0570(10) -.0081(6) .0208(7) -.0097(7)

loop_
_atom_type_symbol
_atom_type_description
_atom_type_scat_dispersion_real
_atom_type_scat_dispersion_imag
_atom_type_scat_source
C C .0033 .0016 'International Tables Vol C Tables 4.2.6.8 and 6.1.1.4'
H H .0000 .0000 'International Tables Vol C Tables 4.2.6.8 and 6.1.1.4'
O O .0106 .0060 'International Tables Vol C Tables 4.2.6.8 and 6.1.1.4'
S S .1246 .1234 'International Tables Vol C Tables 4.2.6.8 and 6.1.1.4'

loop_
_geom_angle_atom_site_label_1
_geom_angle_atom_site_label_2
_geom_angle_atom_site_label_3
_geom_angle
_geom_angle_publ_flag
O2 S O1 119.48(7) y
O2 S C9 107.15(7) y
O1 S C9 107.86(7) y
O2 S C1 110.07(7) y
O1 S C1 107.25(7) y
C9 S C1 103.93(6) y
C15 C1 C2 111.77(11) y
C15 C1 S 111.39(9) y
C2 C1 S 109.97(9) y
O3 C2 C3 121.33(13) y
O3 C2 C1 120.80(13) y
C3 C2 C1 117.83(11) y
C8 C3 C4 118.32(14) n
C8 C3 C2 123.27(13) n
C4 C3 C2 118.33(14) n
C5 C4 C3 121.10(17) n
C6 C5 C4 119.91(16) n
C5 C6 C7 120.02(17) n
C6 C7 C8 120.19(18) n
C3 C8 C7 120.45(15) n
C14 C9 C10 120.91(15) n
C14 C9 S 119.50(11) n
C10 C9 S 119.54(12) n
C11 C10 C9 118.93(17) n
C12 C11 C10 120.48(18) n
C11 C12 C13 120.43(18) n
C12 C13 C14 120.35(18) n
C9 C14 C13 118.87(17) n
C16 C15 C20 119.33(14) n
C16 C15 C1 120.82(12) n
C20 C15 C1 119.78(14) n
C15 C16 C17 119.77(16) n
C18 C17 C16 120.15(19) n
C19 C18 C17 120.24(17) n
C18 C19 C20 120.30(18) n
C19 C20 C15 120.17(18) n
C5 C4 H4 121.8(14) n
C3 C4 H4 117.0(14) n
C15 C1 H1 111.8(10) n
C2 C1 H1 109.0(10) n
S C1 H1 102.6(10) n
C6 C5 H5 119.3(14) n
C4 C5 H5 120.7(14) n
C5 C6 H6 120.1(13) n
C7 C6 H6 119.8(13) n
C6 C7 H7 120.2(14) n
C8 C7 H7 119.6(14) n
C3 C8 H8 118.8(11) n
C7 C8 H8 120.7(11) n
C11 C10 H10 121.3(12) n
C9 C10 H10 119.7(12) n
C12 C11 H11 118.2(16) n
C10 C11 H11 121.3(16) n
C11 C12 H12 120.4(13) n
C13 C12 H12 119.2(13) n
C12 C13 H13 122.4(14) n
C14 C13 H13 117.1(14) n
C9 C14 H14 118.0(13) n
C13 C14 H14 123.1(13) n
C15 C16 H16 121.2(11) n
C17 C16 H16 118.9(11) n
C18 C17 H17 123.1(13) n
C16 C17 H17 116.7(14) n
C19 C18 H18 118.3(15) n
C17 C18 H18 121.4(15) n
C18 C19 H19 121.4(16) n
C20 C19 H19 118.3(16) n
C19 C20 H20 120.7(12) n
C15 C20 H20 119.1(12) n

loop_
_geom_bond_atom_site_label_1
_geom_bond_atom_site_label_2
_geom_bond_distance
_geom_bond_publ_flag
S O2 1.4377(12) y
S O1 1.4394(11) y
S C9 1.7678(14) y
S C1 1.8202(13) y
O3 C2 1.2131(17) y
C1 C15 1.5165(18) y
C1 C2 1.5388(18) y
C2 C3 1.486(2) y
C3 C8 1.386(2) y
C3 C4 1.393(2) y
C4 C5 1.377(2) y
C5 C6 1.375(3) y
C6 C7 1.376(3) y
C7 C8 1.387(2) y
C9 C14 1.379(2) y
C9 C10 1.389(2) y
C10 C11 1.378(2) y
C11 C12 1.369(3) y
C12 C13 1.371(3) y
C13 C14 1.385(3) y
C15 C16 1.389(2) y
C15 C20 1.390(2) y
C16 C17 1.391(2) y
C17 C18 1.380(3) y
C18 C19 1.366(3) y
C19 C20 1.387(3) y
C1 H1 .953(16) n
C4 H4 .93(2) n
C5 H5 .96(2) n
C6 H6 .99(2) n
C7 H7 .92(2) n
C8 H8 .97(2) n
C10 H10 .93(2) n
C11 H11 .90(3) n
C12 H12 .96(2) n
C13 H13 .99(2) n
C14 H14 .91(2) n
C16 H16 .945(18) n
C17 H17 .94(2) n
C18 H18 .91(2) n
C19 H19 .91(2) n
C20 H20 .94(2) n

loop_
_geom_torsion_atom_site_label_1
_geom_torsion_atom_site_label_2
_geom_torsion_atom_site_label_3
_geom_torsion_atom_site_label_4
_geom_torsion
_geom_torsion_publ_flag
O1 S C1 C2 60.42(11) y
O2 S C1 C2 -71.04(11) y
C9 S C1 C2 174.49(9) y
S C1 C2 O3 18.71(17) y
S C1 C2 C3 -163.46(10) y
O3 C2 C3 C8 -159.26(15) y
O2 S C1 C15 53.44(11) y
O1 S C1 C15 -175.11(9) y
C9 S C1 C15 -61.03(11) y
C15 C1 C2 O3 -105.55(15) n
C15 C1 C2 C3 72.28(15) n
C1 C2 C3 C8 22.9(2) n
O3 C2 C3 C4 17.4(2) n
C1 C2 C3 C4 -160.44(14) n
C8 C3 C4 C5 -.3(3) n
C2 C3 C4 C5 -177.08(16) n
C3 C4 C5 C6 1.4(3) n
C4 C5 C6 C7 -1.1(3) n
C5 C6 C7 C8 -.2(3) n
C4 C3 C8 C7 -1.0(3) n
C2 C3 C8 C7 175.60(15) n
C6 C7 C8 C3 1.3(3) n
O2 S C9 C14 139.96(13) n
O1 S C9 C14 10.13(14) n
C1 S C9 C14 -103.51(13) n
O2 S C9 C10 -37.57(14) n
O1 S C9 C10 -167.40(12) n
C1 S C9 C10 78.96(13) n
C14 C9 C10 C11 .4(3) n
S C9 C10 C11 177.86(14) n
C9 C10 C11 C12 -1.7(3) n
C10 C11 C12 C13 1.3(3) n
C11 C12 C13 C14 .3(3) n
C10 C9 C14 C13 1.2(2) n
S C9 C14 C13 -176.26(13) n
C12 C13 C14 C9 -1.6(3) n
C2 C1 C15 C16 56.02(16) n
S C1 C15 C16 -67.44(15) n
C2 C1 C15 C20 -126.82(14) n
S C1 C15 C20 109.72(13) n
C20 C15 C16 C17 -1.9(2) n
C1 C15 C16 C17 175.26(13) n
C15 C16 C17 C18 1.0(2) n
C16 C17 C18 C19 .6(3) n
C17 C18 C19 C20 -1.3(3) n
C18 C19 C20 C15 .4(3) n
C16 C15 C20 C19 1.2(2) n
C1 C15 C20 C19 -176.01(14) n

loop_
_cod_related_entry_id
_cod_related_entry_database
_cod_related_entry_code
1 ChemSpider 249498
